data_4070109
loop_
_publ_author_name
'Brusey, Sarah A.'
'Banide, Emilie V.'
'D\"orrich, Steffen'
'O&#x2019;Donohue, Paul'
'Ortin, Yannick'
'M\"uller-Bunz, Helge'
'Long, Conor'
'Evans, Paul'
'McGlinchey, Michael J.'

_publ_section_title
;
 X-ray Crystallographic and NMR Spectroscopic Study of
 (\h2-Alkene)(\m-alkyne)pentacarbonyldicobalt Complexes: Arrested
 Pauson&#x2212;Khand Reaction Intermediates
;
_journal_issue 21
_journal_name_full Organometallics
_journal_page_first 6308
_journal_paper_doi 10.1021/om900615m
_journal_volume 28
_journal_year 2009
_chemical_formula_moiety 'C30 H15 O7 F3 Co2'
_chemical_formula_sum 'C30 H15 Co2 F3 O7'
_chemical_formula_weight 662.28
_chemical_name_systematic
; 
 ? 
;
_space_group_IT_number 14
_symmetry_cell_setting monoclinic
_symmetry_space_group_name_Hall '-P 2yn'
_symmetry_space_group_name_H-M 'P 1 21/n 1'
_atom_sites_solution_hydrogens difmap
_atom_sites_solution_primary direct
_atom_sites_solution_secondary difmap
_audit_creation_method SHELXL-97
_cell_angle_alpha 90.00
_cell_angle_beta 99.147(2)
_cell_angle_gamma 90.00
_cell_formula_units_Z 4
_cell_length_a 9.8271(10)
_cell_length_b 20.906(2)
_cell_length_c 13.1398(13)
_cell_measurement_reflns_used 6889
_cell_measurement_temperature 100(2)
_cell_measurement_theta_max 28.26
_cell_measurement_theta_min 2.31
_cell_volume 2665.2(5)
_computing_cell_refinement 'Bruker SAINT'
_computing_data_collection 'Bruker SMART'
_computing_data_reduction 'Bruker SAINT'
_computing_molecular_graphics 'Bruker SHELXTL'
_computing_publication_material 'Bruker SHELXTL'
_computing_structure_refinement 'SHELXL-97 (Sheldrick, 1997)'
_computing_structure_solution 'SHELXS-97 (Sheldrick, 1990)'
_diffrn_ambient_temperature 100(2)
_diffrn_detector_area_resol_mean 8.366
_diffrn_measured_fraction_theta_full 0.999
_diffrn_measured_fraction_theta_max 0.999
_diffrn_measurement_device_type 'CCD area detector'
_diffrn_measurement_method '\f and \w scans'
_diffrn_radiation_monochromator graphite
_diffrn_radiation_source 'sealed tube'
_diffrn_radiation_type MoK\a
_diffrn_radiation_wavelength 0.71073
_diffrn_reflns_av_R_equivalents 0.0362
_diffrn_reflns_av_sigmaI/netI 0.0186
_diffrn_reflns_limit_h_max 12
_diffrn_reflns_limit_h_min -12
_diffrn_reflns_limit_k_max 26
_diffrn_reflns_limit_k_min -26
_diffrn_reflns_limit_l_max 16
_diffrn_reflns_limit_l_min -16
_diffrn_reflns_number 48743
_diffrn_reflns_theta_full 26.99
_diffrn_reflns_theta_max 26.99
_diffrn_reflns_theta_min 1.85
_exptl_absorpt_coefficient_mu 1.314
_exptl_absorpt_correction_T_max 0.6215
_exptl_absorpt_correction_T_min 0.4749
_exptl_absorpt_correction_type multi-scan
_exptl_absorpt_process_details
;
 SADABS v.2.10 (Bruker,2003) was used for absorption correction. 
 R(int) for selected reflections was 0.053 before and 0.035 after 
 correction. The Ratio of minimum to maximum transmission is 0.764171. 
 The \l/2 correction factor is 0.0015 
;
_exptl_crystal_colour black
_exptl_crystal_density_diffrn 1.651
_exptl_crystal_density_method 'not measured'
_exptl_crystal_description rod
_exptl_crystal_F_000 1328
_exptl_crystal_size_max 1.10
_exptl_crystal_size_mid 0.50
_exptl_crystal_size_min 0.40
_refine_diff_density_max 0.612
_refine_diff_density_min -0.353
_refine_diff_density_rms 0.074
_refine_ls_extinction_method none
_refine_ls_goodness_of_fit_ref 1.053
_refine_ls_hydrogen_treatment refall
_refine_ls_matrix_type full
_refine_ls_number_parameters 439
_refine_ls_number_reflns 5818
_refine_ls_number_restraints 0
_refine_ls_restrained_S_all 1.053
_refine_ls_R_factor_all 0.0310
_refine_ls_R_factor_gt 0.0285
_refine_ls_shift/su_max 0.044
_refine_ls_shift/su_mean 0.003
_refine_ls_structure_factor_coef Fsqd
_refine_ls_weighting_details 'calc w=1/[\s^2^(Fo^2^)+(0.0420P)^2^+1.6295P] where P=(Fo^2^+2Fc^2^)/3'
_refine_ls_weighting_scheme calc
_refine_ls_wR_factor_gt 0.0724
_refine_ls_wR_factor_ref 0.0740
_reflns_number_gt 5395
_reflns_number_total 5818
_reflns_threshold_expression I>2\s(I)
_cod_data_source_file om900615m_si_002.cif
_cod_data_source_block c:\data\mjm184\rechnung\mjm184
_cod_original_sg_symbol_H-M 'P 21/n'
_cod_original_formula_sum 'C30 H15 O7 F3 Co2'
_cod_database_code 4070109

loop_
_symmetry_equiv_pos_as_xyz
'x, y, z'
'-x+1/2, y+1/2, -z+1/2'
'-x, -y, -z'
'x-1/2, -y-1/2, z-1/2'

loop_
_atom_site_label
_atom_site_type_symbol
_atom_site_fract_x
_atom_site_fract_y
_atom_site_fract_z
_atom_site_U_iso_or_equiv
_atom_site_adp_type
_atom_site_occupancy
_atom_site_symmetry_multiplicity
_atom_site_calc_flag
C1 C 0.68562(16) 0.14953(8) 0.62640(13) 0.0155(3) Uani 1 1 d
C2 C 0.58456(16) 0.11098(8) 0.56991(14) 0.0199(3) Uani 1 1 d
H2 H 0.556(2) 0.1202(10) 0.4976(17) 0.023(5) Uiso 1 1 d
C3 C 0.52463(18) 0.06058(9) 0.61524(16) 0.0259(4) Uani 1 1 d
H3 H 0.460(2) 0.0365(11) 0.5759(18) 0.031(6) Uiso 1 1 d
C4 C 0.56535(19) 0.04718(9) 0.71858(17) 0.0278(4) Uani 1 1 d
H4 H 0.527(2) 0.0127(12) 0.7479(18) 0.035(6) Uiso 1 1 d
C5 C 0.66590(19) 0.08411(9) 0.77524(15) 0.0245(4) Uani 1 1 d
H5 H 0.693(2) 0.0743(11) 0.8439(18) 0.027(6) Uiso 1 1 d
C6 C 0.72714(17) 0.13597(8) 0.73174(13) 0.0185(3) Uani 1 1 d
C7 C 0.83397(18) 0.17078(9) 0.80017(13) 0.0219(3) Uani 1 1 d
H7 H 0.878(2) 0.1456(10) 0.8586(17) 0.024(5) Uiso 1 1 d
C8 C 0.87081(18) 0.23211(9) 0.79563(14) 0.0223(4) Uani 1 1 d
H8 H 0.936(2) 0.2463(11) 0.8467(18) 0.028(6) Uiso 1 1 d
C9 C 0.80990(17) 0.28084(8) 0.72221(14) 0.0194(3) Uani 1 1 d
C10 C 0.81703(19) 0.34422(10) 0.75756(16) 0.0276(4) Uani 1 1 d
H10 H 0.862(3) 0.3535(12) 0.823(2) 0.040(7) Uiso 1 1 d
C11 C 0.7577(2) 0.39361(9) 0.69725(18) 0.0322(5) Uani 1 1 d
H11 H 0.768(3) 0.4351(13) 0.720(2) 0.042(7) Uiso 1 1 d
C12 C 0.6887(2) 0.38080(9) 0.59884(18) 0.0301(4) Uani 1 1 d
H12 H 0.648(2) 0.4106(11) 0.5571(18) 0.028(6) Uiso 1 1 d
C13 C 0.68386(18) 0.31879(9) 0.56079(15) 0.0229(4) Uani 1 1 d
H13 H 0.642(2) 0.3109(10) 0.4935(16) 0.019(5) Uiso 1 1 d
C14 C 0.74588(16) 0.26837(8) 0.62040(13) 0.0170(3) Uani 1 1 d
C15 C 0.75329(16) 0.20238(8) 0.57032(12) 0.0146(3) Uani 1 1 d
O1 O 0.68080(12) 0.20730(6) 0.46768(9) 0.0193(2) Uani 1 1 d
H1O1 H 0.729(3) 0.1966(12) 0.429(2) 0.033(7) Uiso 1 1 d
C16 C 0.90361(16) 0.18515(7) 0.56431(12) 0.0135(3) Uani 1 1 d
C17 C 1.01251(16) 0.15046(7) 0.60646(12) 0.0136(3) Uani 1 1 d
C18 C 1.06321(16) 0.10242(7) 0.68431(12) 0.0142(3) Uani 1 1 d
C19 C 0.98276(16) 0.04825(8) 0.69649(13) 0.0162(3) Uani 1 1 d
H19 H 0.901(2) 0.0435(10) 0.6561(18) 0.024(5) Uiso 1 1 d
C20 C 1.02988(17) 0.00218(8) 0.76870(13) 0.0184(3) Uani 1 1 d
H20 H 0.978(2) -0.0329(11) 0.7789(16) 0.022(5) Uiso 1 1 d
C21 C 1.15841(18) 0.00905(8) 0.82970(12) 0.0187(3) Uani 1 1 d
C22 C 1.23936(18) 0.06191(9) 0.81847(14) 0.0214(3) Uani 1 1 d
H22 H 1.331(2) 0.0646(11) 0.8607(18) 0.031(6) Uiso 1 1 d
C23 C 1.19228(17) 0.10837(8) 0.74558(13) 0.0192(3) Uani 1 1 d
H23 H 1.251(2) 0.1445(11) 0.7413(17) 0.028(6) Uiso 1 1 d
C24 C 1.2069(2) -0.04160(9) 0.90745(15) 0.0272(4) Uani 1 1 d
F1 F 1.13418(14) -0.04167(6) 0.98649(10) 0.0431(3) Uani 1 1 d
F2 F 1.33677(14) -0.03480(8) 0.95098(13) 0.0605(5) Uani 1 1 d
F3 F 1.1894(2) -0.10049(6) 0.86901(11) 0.0591(5) Uani 1 1 d
Co1 Co 1.07493(2) 0.232711(10) 0.559137(16) 0.01307(7) Uani 1 1 d
C25 C 1.25479(17) 0.22331(8) 0.54254(13) 0.0175(3) Uani 1 1 d
O2 O 1.36648(13) 0.21759(7) 0.53269(11) 0.0278(3) Uani 1 1 d
C26 C 1.11150(17) 0.27827(8) 0.67664(13) 0.0183(3) Uani 1 1 d
O3 O 0.97206(16) 0.33945(7) 0.42115(12) 0.0378(3) Uani 1 1 d
C27 C 1.01262(18) 0.29904(8) 0.47371(14) 0.0210(3) Uani 1 1 d
O4 O 1.14149(13) 0.30842(7) 0.74802(10) 0.0275(3) Uani 1 1 d
Co2 Co 0.98262(2) 0.140943(10) 0.453289(16) 0.01347(7) Uani 1 1 d
C28 C 1.13684(17) 0.09311(8) 0.44803(12) 0.0179(3) Uani 1 1 d
O5 O 1.23184(13) 0.06264(6) 0.44675(10) 0.0262(3) Uani 1 1 d
C29 C 0.96354(17) 0.18612(8) 0.33330(13) 0.0192(3) Uani 1 1 d
O6 O 0.95758(14) 0.21483(7) 0.25969(10) 0.0297(3) Uani 1 1 d
C30 C 0.84871(18) 0.08205(8) 0.41868(13) 0.0194(3) Uani 1 1 d
O7 O 0.76306(14) 0.04610(6) 0.39563(11) 0.0301(3) Uani 1 1 d

loop_
_atom_site_aniso_label
_atom_site_aniso_U_11
_atom_site_aniso_U_22
_atom_site_aniso_U_33
_atom_site_aniso_U_23
_atom_site_aniso_U_13
_atom_site_aniso_U_12
C1 0.0119(7) 0.0163(7) 0.0187(8) 0.0007(6) 0.0040(6) 0.0039(6)
C2 0.0140(7) 0.0209(8) 0.0245(9) -0.0005(7) 0.0022(6) 0.0029(6)
C3 0.0144(8) 0.0212(8) 0.0415(11) -0.0016(8) 0.0027(7) 0.0006(7)
C4 0.0206(8) 0.0200(9) 0.0457(12) 0.0098(8) 0.0143(8) 0.0028(7)
C5 0.0229(8) 0.0266(9) 0.0260(9) 0.0097(7) 0.0100(7) 0.0068(7)
C6 0.0162(7) 0.0211(8) 0.0193(8) 0.0023(6) 0.0059(6) 0.0049(6)
C7 0.0207(8) 0.0313(9) 0.0140(8) 0.0019(7) 0.0039(6) 0.0050(7)
C8 0.0167(8) 0.0341(10) 0.0160(8) -0.0079(7) 0.0024(6) 0.0001(7)
C9 0.0143(7) 0.0224(8) 0.0229(8) -0.0061(7) 0.0075(6) -0.0009(6)
C10 0.0186(8) 0.0294(10) 0.0359(11) -0.0147(8) 0.0081(8) -0.0032(7)
C11 0.0254(9) 0.0197(9) 0.0544(13) -0.0124(9) 0.0156(9) -0.0026(7)
C12 0.0273(9) 0.0191(9) 0.0468(12) 0.0066(9) 0.0144(9) 0.0070(7)
C13 0.0212(8) 0.0212(8) 0.0279(9) 0.0020(7) 0.0082(7) 0.0040(7)
C14 0.0132(7) 0.0167(8) 0.0223(8) -0.0015(6) 0.0066(6) 0.0000(6)
C15 0.0140(7) 0.0168(7) 0.0124(7) 0.0009(6) 0.0006(6) 0.0022(6)
O1 0.0172(6) 0.0265(6) 0.0134(6) 0.0009(5) -0.0004(5) 0.0065(5)
C16 0.0152(7) 0.0148(7) 0.0108(7) -0.0017(6) 0.0027(6) -0.0014(6)
C17 0.0146(7) 0.0143(7) 0.0124(7) -0.0011(6) 0.0034(6) -0.0014(6)
C18 0.0150(7) 0.0147(7) 0.0135(7) -0.0008(6) 0.0034(6) 0.0020(6)
C19 0.0145(7) 0.0172(8) 0.0167(8) -0.0012(6) 0.0019(6) 0.0005(6)
C20 0.0204(8) 0.0157(8) 0.0199(8) 0.0010(6) 0.0058(6) -0.0007(6)
C21 0.0240(8) 0.0165(8) 0.0154(8) 0.0019(6) 0.0024(6) 0.0041(6)
C22 0.0207(8) 0.0216(8) 0.0199(8) 0.0013(7) -0.0033(7) 0.0007(7)
C23 0.0178(8) 0.0179(8) 0.0205(8) 0.0021(6) -0.0009(6) -0.0025(6)
C24 0.0340(10) 0.0219(9) 0.0239(9) 0.0054(7) -0.0012(8) 0.0037(7)
F1 0.0564(8) 0.0441(8) 0.0299(7) 0.0190(6) 0.0102(6) 0.0088(6)
F2 0.0320(7) 0.0688(10) 0.0732(11) 0.0496(9) -0.0145(7) -0.0007(7)
F3 0.1122(14) 0.0204(6) 0.0381(7) 0.0019(5) -0.0079(8) 0.0211(7)
Co1 0.01289(11) 0.01316(11) 0.01312(11) 0.00115(8) 0.00196(8) 0.00024(7)
C25 0.0200(8) 0.0163(7) 0.0164(8) 0.0022(6) 0.0034(6) 0.0005(6)
O2 0.0196(6) 0.0348(7) 0.0302(7) 0.0033(6) 0.0075(5) 0.0031(5)
C26 0.0149(7) 0.0205(8) 0.0195(8) 0.0019(7) 0.0029(6) -0.0012(6)
O3 0.0386(8) 0.0318(8) 0.0422(9) 0.0194(7) 0.0037(7) 0.0083(6)
C27 0.0195(8) 0.0207(8) 0.0225(8) 0.0025(7) 0.0029(7) -0.0011(6)
O4 0.0236(6) 0.0371(8) 0.0218(6) -0.0087(6) 0.0039(5) -0.0069(5)
Co2 0.01359(11) 0.01517(12) 0.01169(11) -0.00036(7) 0.00210(8) 0.00072(7)
C28 0.0204(8) 0.0180(8) 0.0152(7) -0.0007(6) 0.0027(6) -0.0015(6)
O5 0.0234(6) 0.0256(6) 0.0297(7) -0.0006(5) 0.0048(5) 0.0077(5)
C29 0.0152(7) 0.0243(8) 0.0180(8) -0.0016(7) 0.0025(6) 0.0003(6)
O6 0.0287(7) 0.0400(8) 0.0203(7) 0.0099(6) 0.0032(5) 0.0005(6)
C30 0.0224(8) 0.0207(8) 0.0161(8) -0.0018(6) 0.0066(6) 0.0006(7)
O7 0.0289(7) 0.0304(7) 0.0326(7) -0.0107(6) 0.0103(6) -0.0106(6)

loop_
_atom_type_symbol
_atom_type_description
_atom_type_scat_dispersion_real
_atom_type_scat_dispersion_imag
_atom_type_scat_source
C C 0.0033 0.0016 'International Tables Vol C Tables 4.2.6.8 and 6.1.1.4'
H H 0.0000 0.0000 'International Tables Vol C Tables 4.2.6.8 and 6.1.1.4'
O O 0.0106 0.0060 'International Tables Vol C Tables 4.2.6.8 and 6.1.1.4'
F F 0.0171 0.0103 'International Tables Vol C Tables 4.2.6.8 and 6.1.1.4'
Co Co 0.3494 0.9721 'International Tables Vol C Tables 4.2.6.8 and 6.1.1.4'

loop_
_geom_angle_atom_site_label_1
_geom_angle_atom_site_label_2
_geom_angle_atom_site_label_3
_geom_angle
C2 C1 C6 118.45(15)
C2 C1 C15 119.02(15)
C6 C1 C15 122.42(14)
C3 C2 C1 121.64(17)
C3 C2 H2 119.9(13)
C1 C2 H2 118.4(13)
C4 C3 C2 119.97(17)
C4 C3 H3 121.0(15)
C2 C3 H3 119.0(15)
C5 C4 C3 119.27(17)
C5 C4 H4 121.1(15)
C3 C4 H4 119.6(15)
C4 C5 C6 122.02(18)
C4 C5 H5 118.2(14)
C6 C5 H5 119.8(14)
C5 C6 C1 118.64(16)
C5 C6 C7 116.48(16)
C1 C6 C7 124.85(15)
C8 C7 C6 128.53(17)
C8 C7 H7 117.8(13)
C6 C7 H7 113.5(13)
C7 C8 C9 127.73(16)
C7 C8 H8 116.6(15)
C9 C8 H8 115.4(15)
C10 C9 C14 118.72(17)
C10 C9 C8 116.47(16)
C14 C9 C8 124.81(15)
C11 C10 C9 121.66(19)
C11 C10 H10 118.5(16)
C9 C10 H10 119.8(16)
C10 C11 C12 119.49(18)
C10 C11 H11 120.3(17)
C12 C11 H11 120.1(17)
C11 C12 C13 120.00(19)
C11 C12 H12 123.2(15)
C13 C12 H12 116.8(15)
C12 C13 C14 121.13(18)
C12 C13 H13 119.5(13)
C14 C13 H13 119.3(13)
C13 C14 C9 118.86(16)
C13 C14 C15 119.00(15)
C9 C14 C15 121.92(15)
O1 C15 C16 107.97(12)
O1 C15 C14 106.87(13)
C16 C15 C14 110.16(13)
O1 C15 C1 108.44(13)
C16 C15 C1 110.45(12)
C14 C15 C1 112.77(13)
C15 O1 H1O1 109.3(18)
C17 C16 C15 145.00(15)
C17 C16 Co1 69.84(9)
C15 C16 Co1 136.04(11)
C17 C16 Co2 70.81(9)
C15 C16 Co2 129.71(11)
Co1 C16 Co2 76.88(6)
C16 C17 C18 145.34(15)
C16 C17 Co1 70.31(9)
C18 C17 Co1 137.31(12)
C16 C17 Co2 69.94(9)
C18 C17 Co2 127.98(11)
Co1 C17 Co2 76.76(6)
C23 C18 C19 118.85(15)
C23 C18 C17 121.28(14)
C19 C18 C17 119.84(14)
C20 C19 C18 120.51(15)
C20 C19 H19 120.1(14)
C18 C19 H19 119.4(14)
C19 C20 C21 119.92(15)
C19 C20 H20 121.7(13)
C21 C20 H20 118.4(13)
C22 C21 C20 120.39(15)
C22 C21 C24 120.83(16)
C20 C21 C24 118.78(16)
C21 C22 C23 119.83(15)
C21 C22 H22 118.4(14)
C23 C22 H22 121.7(14)
C22 C23 C18 120.49(16)
C22 C23 H23 117.1(14)
C18 C23 H23 122.4(14)
F2 C24 F3 108.74(18)
F2 C24 F1 105.06(17)
F3 C24 F1 103.81(16)
F2 C24 C21 113.60(16)
F3 C24 C21 112.81(16)
F1 C24 C21 112.09(15)
C26 Co1 C25 95.41(7)
C26 Co1 C27 97.30(8)
C25 Co1 C27 104.16(7)
C26 Co1 C17 102.82(7)
C25 Co1 C17 107.53(7)
C27 Co1 C17 140.31(7)
C26 Co1 C16 107.04(7)
C25 Co1 C16 143.18(7)
C27 Co1 C16 101.53(7)
C17 Co1 C16 39.85(6)
C26 Co1 Co2 154.63(5)
C25 Co1 Co2 97.22(5)
C27 Co1 Co2 100.79(6)
C17 Co1 Co2 52.30(5)
C16 Co1 Co2 51.94(4)
O2 C25 Co1 179.69(18)
O4 C26 Co1 175.61(15)
O3 C27 Co1 178.81(16)
C30 Co2 C29 99.48(8)
C30 Co2 C28 101.12(7)
C29 Co2 C28 102.88(7)
C30 Co2 C16 98.50(7)
C29 Co2 C16 113.32(7)
C28 Co2 C16 134.93(7)
C30 Co2 C17 107.83(7)
C29 Co2 C17 143.03(7)
C28 Co2 C17 95.90(7)
C16 Co2 C17 39.25(6)
C30 Co2 Co1 149.68(5)
C29 Co2 Co1 93.61(6)
C28 Co2 Co1 102.42(5)
C16 Co2 Co1 51.18(4)
C17 Co2 Co1 50.94(4)
O5 C28 Co2 178.36(16)
O6 C29 Co2 177.02(16)
O7 C30 Co2 178.48(17)

loop_
_geom_bond_atom_site_label_1
_geom_bond_atom_site_label_2
_geom_bond_distance
C1 C2 1.397(2)
C1 C6 1.408(2)
C1 C15 1.537(2)
C2 C3 1.387(3)
C2 H2 0.97(2)
C3 C4 1.382(3)
C3 H3 0.91(2)
C4 C5 1.376(3)
C4 H4 0.93(3)
C5 C6 1.405(2)
C5 H5 0.92(2)
C6 C7 1.463(2)
C7 C8 1.336(3)
C7 H7 0.97(2)
C8 C9 1.464(3)
C8 H8 0.90(2)
C9 C10 1.402(3)
C9 C14 1.409(2)
C10 C11 1.374(3)
C10 H10 0.93(3)
C11 C12 1.387(3)
C11 H11 0.92(3)
C12 C13 1.387(3)
C12 H12 0.88(2)
C13 C14 1.394(2)
C13 H13 0.93(2)
C14 C15 1.535(2)
C15 O1 1.4254(18)
C15 C16 1.535(2)
O1 H1O1 0.77(3)
C16 C17 1.338(2)
C16 Co1 1.9657(15)
C16 Co2 1.9863(15)
C17 C18 1.463(2)
C17 Co1 1.9598(16)
C17 Co2 1.9971(15)
C18 C23 1.396(2)
C18 C19 1.405(2)
C19 C20 1.379(2)
C19 H19 0.90(2)
C20 C21 1.392(2)
C20 H20 0.92(2)
C21 C22 1.383(2)
C21 C24 1.496(2)
C22 C23 1.391(2)
C22 H22 0.98(2)
C23 H23 0.95(2)
C24 F2 1.321(2)
C24 F3 1.331(2)
C24 F1 1.351(2)
Co1 C26 1.8010(17)
Co1 C25 1.8256(17)
Co1 C27 1.8274(18)
Co1 Co2 2.4570(3)
C25 O2 1.132(2)
C26 O4 1.130(2)
O3 C27 1.123(2)
Co2 C30 1.8067(17)
Co2 C29 1.8218(17)
Co2 C28 1.8262(17)
C28 O5 1.133(2)
C29 O6 1.132(2)
C30 O7 1.133(2)

loop_
_geom_torsion_atom_site_label_1
_geom_torsion_atom_site_label_2
_geom_torsion_atom_site_label_3
_geom_torsion_atom_site_label_4
_geom_torsion
C6 C1 C2 C3 0.4(2)
C15 C1 C2 C3 176.84(15)
C1 C2 C3 C4 -0.5(3)
C2 C3 C4 C5 -0.3(3)
C3 C4 C5 C6 1.1(3)
C4 C5 C6 C1 -1.2(3)
C4 C5 C6 C7 -179.25(16)
C2 C1 C6 C5 0.4(2)
C15 C1 C6 C5 -175.89(15)
C2 C1 C6 C7 178.28(15)
C15 C1 C6 C7 2.0(2)
C5 C6 C7 C8 -151.88(18)
C1 C6 C7 C8 30.2(3)
C6 C7 C8 C9 2.1(3)
C7 C8 C9 C10 150.94(18)
C7 C8 C9 C14 -29.1(3)
C14 C9 C10 C11 3.1(3)
C8 C9 C10 C11 -176.88(17)
C9 C10 C11 C12 0.1(3)
C10 C11 C12 C13 -2.1(3)
C11 C12 C13 C14 0.8(3)
C12 C13 C14 C9 2.3(3)
C12 C13 C14 C15 -172.42(16)
C10 C9 C14 C13 -4.3(2)
C8 C9 C14 C13 175.75(16)
C10 C9 C14 C15 170.36(15)
C8 C9 C14 C15 -9.6(2)
C13 C14 C15 O1 -4.13(19)
C9 C14 C15 O1 -178.73(14)
C13 C14 C15 C16 112.92(16)
C9 C14 C15 C16 -61.68(19)
C13 C14 C15 C1 -123.18(16)
C9 C14 C15 C1 62.21(19)
C2 C1 C15 O1 8.40(19)
C6 C1 C15 O1 -175.32(14)
C2 C1 C15 C16 -109.72(16)
C6 C1 C15 C16 66.55(19)
C2 C1 C15 C14 126.54(15)
C6 C1 C15 C14 -57.18(19)
O1 C15 C16 C17 -141.1(2)
C14 C15 C16 C17 102.5(3)
C1 C15 C16 C17 -22.7(3)
O1 C15 C16 Co1 90.92(17)
C14 C15 C16 Co1 -25.4(2)
C1 C15 C16 Co1 -150.66(13)
O1 C15 C16 Co2 -24.93(19)
C14 C15 C16 Co2 -141.29(12)
C1 C15 C16 Co2 93.49(16)
C15 C16 C17 C18 4.4(4)
Co1 C16 C17 C18 148.8(3)
Co2 C16 C17 C18 -128.6(3)
C15 C16 C17 Co1 -144.3(2)
Co2 C16 C17 Co1 82.63(4)
C15 C16 C17 Co2 133.0(2)
Co1 C16 C17 Co2 -82.63(4)
C16 C17 C18 C23 -137.3(2)
Co1 C17 C18 C23 -3.3(3)
Co2 C17 C18 C23 111.35(16)
C16 C17 C18 C19 44.3(3)
Co1 C17 C18 C19 178.30(13)
Co2 C17 C18 C19 -67.01(19)
C23 C18 C19 C20 0.8(2)
C17 C18 C19 C20 179.23(15)
C18 C19 C20 C21 -0.4(2)
C19 C20 C21 C22 0.1(3)
C19 C20 C21 C24 179.94(16)
C20 C21 C22 C23 -0.2(3)
C24 C21 C22 C23 179.92(17)
C21 C22 C23 C18 0.7(3)
C19 C18 C23 C22 -1.0(2)
C17 C18 C23 C22 -179.35(15)
C22 C21 C24 F2 -8.8(3)
C20 C21 C24 F2 171.32(17)
C22 C21 C24 F3 -133.15(19)
C20 C21 C24 F3 47.0(2)
C22 C21 C24 F1 110.1(2)
C20 C21 C24 F1 -69.8(2)
C16 C17 Co1 C26 101.33(10)
C18 C17 Co1 C26 -52.90(18)
Co2 C17 Co1 C26 174.47(6)
C16 C17 Co1 C25 -158.69(10)
C18 C17 Co1 C25 47.08(18)
Co2 C17 Co1 C25 -85.55(7)
C16 C17 Co1 C27 -17.23(15)
C18 C17 Co1 C27 -171.46(15)
Co2 C17 Co1 C27 55.91(12)
C18 C17 Co1 C16 -154.2(2)
Co2 C17 Co1 C16 73.14(9)
C16 C17 Co1 Co2 -73.14(9)
C18 C17 Co1 Co2 132.63(18)
C17 C16 Co1 C26 -89.70(10)
C15 C16 Co1 C26 61.50(17)
Co2 C16 Co1 C26 -163.81(6)
C17 C16 Co1 C25 35.33(16)
C15 C16 Co1 C25 -173.47(14)
Co2 C16 Co1 C25 -38.78(13)
C17 C16 Co1 C27 168.87(10)
C15 C16 Co1 C27 -39.93(17)
Co2 C16 Co1 C27 94.77(7)
C15 C16 Co1 C17 151.2(2)
Co2 C16 Co1 C17 -74.10(9)
C17 C16 Co1 Co2 74.10(9)
C15 C16 Co1 Co2 -134.69(17)
C17 C16 Co2 C30 107.83(10)
C15 C16 Co2 C30 -39.14(15)
Co1 C16 Co2 C30 -179.24(6)
C17 C16 Co2 C29 -147.93(10)
C15 C16 Co2 C29 65.09(15)
Co1 C16 Co2 C29 -75.01(7)
C17 C16 Co2 C28 -7.30(14)
C15 C16 Co2 C28 -154.27(13)
Co1 C16 Co2 C28 65.63(10)
C15 C16 Co2 C17 -146.98(19)
Co1 C16 Co2 C17 72.93(9)
C17 C16 Co2 Co1 -72.93(9)
C15 C16 Co2 Co1 140.10(16)
C16 C17 Co2 C30 -81.48(11)
C18 C17 Co2 C30 64.20(15)
Co1 C17 Co2 C30 -155.07(6)
C16 C17 Co2 C29 54.16(15)
C18 C17 Co2 C29 -160.16(13)
Co1 C17 Co2 C29 -19.43(13)
C16 C17 Co2 C28 174.81(10)
C18 C17 Co2 C28 -39.51(15)
Co1 C17 Co2 C28 101.22(6)
C18 C17 Co2 C16 145.68(19)
Co1 C17 Co2 C16 -73.59(9)
C16 C17 Co2 Co1 73.59(9)
C18 C17 Co2 Co1 -140.74(16)
C26 Co1 Co2 C30 39.98(17)
C25 Co1 Co2 C30 159.26(12)
C27 Co1 Co2 C30 -94.77(12)
C17 Co1 Co2 C30 52.65(12)
C16 Co1 Co2 C30 1.49(12)
C26 Co1 Co2 C29 155.77(13)
C25 Co1 Co2 C29 -84.95(7)
C27 Co1 Co2 C29 21.02(8)
C17 Co1 Co2 C29 168.44(8)
C16 Co1 Co2 C29 117.28(8)
C26 Co1 Co2 C28 -100.19(14)
C25 Co1 Co2 C28 19.09(7)
C27 Co1 Co2 C28 125.06(8)
C17 Co1 Co2 C28 -87.52(8)
C16 Co1 Co2 C28 -138.68(8)
C26 Co1 Co2 C16 38.49(14)
C25 Co1 Co2 C16 157.77(8)
C27 Co1 Co2 C16 -96.26(8)
C17 Co1 Co2 C16 51.16(8)
C26 Co1 Co2 C17 -12.67(14)
C25 Co1 Co2 C17 106.61(8)
C27 Co1 Co2 C17 -147.42(8)
C16 Co1 Co2 C17 -51.16(8)
